data_4104223
loop_
_publ_author_name
'Marc-Etienne Moret'
'Peter Chen'

_publ_contact_author_email schweizer@org.chem.ethz.ch
_publ_contact_author_name 'B. Schweizer'
_publ_section_title
;
 Interaction of Organoplatinum(II) Complexes with Monovalent Coinage Metal
 Triflates
;
_journal_name_full 'Journal of the American Chemical Society'
_journal_page_first 5675
_journal_page_last 5690
_journal_paper_doi 10.1021/ja900449y
_journal_volume 131
_journal_year 2009
_chemical_compound_source 'LOC ETH Zurich'
_chemical_formula_moiety 'C57 H44 Cl8 Cu F3 N4 O3 Pt2 S '
_chemical_formula_sum 'C57 H44 Cl8 Cu F3 N4 O3 Pt2 S'
_chemical_formula_weight 1659.406
_chemical_name_systematic
;
 ?
;
_space_group_IT_number 15
_symmetry_cell_setting monoclinic
_symmetry_space_group_name_Hall '-C 2yc'
_symmetry_space_group_name_H-M 'C 1 2/c 1'
_atom_sites_solution_primary direct
_atom_sites_solution_secondary difmap
_audit_creation_method maXus
_cell_angle_alpha 90.00
_cell_angle_beta 110.0366(13)
_cell_angle_gamma 90.00
_cell_formula_units_Z 4
_cell_length_a 19.8903(4)
_cell_length_b 18.8114(5)
_cell_length_c 17.0905(3)
_cell_measurement_reflns_used 11606
_cell_measurement_temperature 203
_cell_measurement_theta_max 27.485
_cell_measurement_theta_min 2.425
_cell_volume 6007.6(2)
_computing_cell_refinement 'HKL Scalepack (Otwinowski & Minor 1997)'
_computing_data_collection KappaCCD
_computing_data_reduction 'Denzo and Scalepak (Otwinowski & Minor, 1997)'
_computing_structure_refinement 'SHELXL-97 (Sheldrick, 1997)'
_computing_structure_solution 'SIR97(Altomare et al., J. Appl. Cryst.,1999)'
_diffrn_measured_fraction_theta_full 0.997
_diffrn_measured_fraction_theta_max 0.997
_diffrn_measurement_device KappaCCD
_diffrn_measurement_method CCD
_diffrn_orient_matrix_type X=UH
_diffrn_orient_matrix_UB_11 -0.00787
_diffrn_orient_matrix_UB_12 -0.04890
_diffrn_orient_matrix_UB_13 -0.02027
_diffrn_orient_matrix_UB_21 -0.00786
_diffrn_orient_matrix_UB_22 -0.01905
_diffrn_orient_matrix_UB_23 0.04900
_diffrn_orient_matrix_UB_31 -0.06036
_diffrn_orient_matrix_UB_32 -0.00829
_diffrn_orient_matrix_UB_33 -0.01291
_diffrn_radiation_source 'fine-focus sealed tube'
_diffrn_radiation_type ' MoK\a'
_diffrn_radiation_wavelength_id all
_diffrn_reflns_av_R_equivalents 0.074
_diffrn_reflns_limit_h_max 24
_diffrn_reflns_limit_h_min -25
_diffrn_reflns_limit_k_max 19
_diffrn_reflns_limit_k_min -24
_diffrn_reflns_limit_l_max 21
_diffrn_reflns_limit_l_min -22
_diffrn_reflns_number 18502
_diffrn_reflns_theta_full 27.46
_diffrn_reflns_theta_max 27.46
_diffrn_reflns_theta_min 2.54
_exptl_absorpt_coefficient_mu 5.443
_exptl_absorpt_correction_T_max 0.601
_exptl_absorpt_correction_T_min 0.449
_exptl_absorpt_correction_type integration
_exptl_absorpt_process_details
;
Gaussian integration (Coppens, 1970)
;
_exptl_crystal_colour black
_exptl_crystal_density_diffrn 1.835
_exptl_crystal_density_method 'not measured'
_exptl_crystal_description Cube
_exptl_crystal_F_000 3208.0
_exptl_crystal_size_max .2
_exptl_crystal_size_mid .14
_exptl_crystal_size_min .1
_refine_diff_density_max 1.069
_refine_diff_density_min -1.711
_refine_diff_density_rms 0.172
_refine_ls_extinction_method none
_refine_ls_goodness_of_fit_ref 0.860
_refine_ls_hydrogen_treatment constr
_refine_ls_matrix_type full
_refine_ls_number_parameters 356
_refine_ls_number_reflns 6866
_refine_ls_number_restraints 7
_refine_ls_restrained_S_all 0.860
_refine_ls_R_factor_all 0.0482
_refine_ls_R_factor_gt 0.0381
_refine_ls_shift/su_max 0.007
_refine_ls_shift/su_mean 0.000
_refine_ls_structure_factor_coef Fsqd
_refine_ls_weighting_details 'calc w=1/[\s^2^(Fo^2^)+ (0.1000P)^2^+0.0000P] where P=(Fo^2^+2Fc^2^)/3'
_refine_ls_weighting_scheme calc
_refine_ls_wR_factor_gt 0.1085
_refine_ls_wR_factor_ref 0.1218
_reflns_number_gt 5768
_reflns_number_total 6866
_reflns_threshold_expression >2sigma(I)
_cod_data_source_file ja900449y_si_004.cif
_cod_data_source_block global
_cod_original_sg_symbol_H-M 'C 2/c         '
_cod_original_formula_sum 'C57 H44 Cl8 Cu F3 N4 O3 Pt2 S '
_cod_database_code 4104223

loop_
_symmetry_equiv_pos_as_xyz
+X,+Y,+Z
-X,-Y,-Z
'-X+ 1/2,-Y+ 1/2,-Z'
'+X+ 1/2,+Y+ 1/2,+Z'
'-X,+Y,-Z+ 1/2'
'+X,-Y,+Z+ 1/2'
'+X+ 1/2,-Y+ 1/2,+Z+ 1/2'
'-X+ 1/2,+Y+ 1/2,-Z+ 1/2'

loop_
_atom_site_label
_atom_site_type_symbol
_atom_site_fract_x
_atom_site_fract_y
_atom_site_fract_z
_atom_site_U_iso_or_equiv
_atom_site_adp_type
_atom_site_occupancy
_atom_site_symmetry_multiplicity
_atom_site_calc_flag
_atom_site_refinement_flags
Pt1 Pt 0.130869(9) 0.378113(9) 0.250818(9) 0.02146(9) Uani 1 1 d .
Cu1 Cu 0.0000 0.42185(5) 0.2500 0.0318(2) Uani 1 2 d S
Cl8 Cl 0.27540(8) 0.51335(9) 0.27227(10) 0.0497(4) Uani 1 1 d .
Cl9 Cl 0.25593(9) 0.34036(9) 0.51477(9) 0.0467(4) Uani 1 1 d .
Cl21 Cl 0.18641(10) 0.31314(10) 0.05788(10) 0.0542(4) Uani 1 1 d .
Cl22 Cl 0.10551(9) 0.16668(9) 0.28104(9) 0.0476(4) Uani 1 1 d .
N1 N 0.2358(2) 0.3789(2) 0.3377(3) 0.0261(9) Uani 1 1 d .
N14 N 0.1777(2) 0.2860(2) 0.2254(2) 0.0256(8) Uani 1 1 d .
C2 C 0.2633(3) 0.4346(3) 0.3977(3) 0.0289(10) Uani 1 1 d .
C3 C 0.2792(3) 0.5006(3) 0.3749(3) 0.0358(12) Uani 1 1 d .
C4 C 0.2992(3) 0.5563(4) 0.4305(4) 0.0499(16) Uani 1 1 d .
C5 C 0.3064(4) 0.5446(4) 0.5118(5) 0.062(2) Uani 1 1 d .
C6 C 0.2936(3) 0.4789(4) 0.5387(4) 0.0492(16) Uani 1 1 d .
C7 C 0.2719(3) 0.4245(3) 0.4815(3) 0.0353(12) Uani 1 1 d .
C10 C 0.2783(3) 0.3294(3) 0.3311(3) 0.0305(11) Uani 1 1 d .
C11 C 0.3565(3) 0.3261(4) 0.3801(4) 0.0456(15) Uani 1 1 d .
C12 C 0.2446(3) 0.2749(3) 0.2667(3) 0.0307(11) Uani 1 1 d .
C13 C 0.2874(3) 0.2138(4) 0.2533(4) 0.0497(16) Uani 1 1 d .
C15 C 0.1377(3) 0.2371(3) 0.1611(3) 0.0305(11) Uani 1 1 d .
C16 C 0.1337(3) 0.2491(3) 0.0796(3) 0.0374(13) Uani 1 1 d .
C17 C 0.0865(4) 0.2090(4) 0.0149(3) 0.0502(17) Uani 1 1 d .
C18 C 0.0470(4) 0.1555(4) 0.0341(4) 0.056(2) Uani 1 1 d .
C19 C 0.0525(3) 0.1416(4) 0.1148(4) 0.0449(14) Uani 1 1 d .
C20 C 0.0987(3) 0.1826(3) 0.1787(3) 0.0365(12) Uani 1 1 d .
C23 C 0.1021(2) 0.4732(3) 0.2864(3) 0.0230(9) Uani 1 1 d .
C24 C 0.1095(3) 0.4848(3) 0.3708(3) 0.0298(10) Uani 1 1 d .
C25 C 0.1068(3) 0.5528(3) 0.4010(3) 0.0360(12) Uani 1 1 d .
C26 C 0.0940(3) 0.6110(3) 0.3499(4) 0.0404(13) Uani 1 1 d .
C27 C 0.0853(3) 0.6010(3) 0.2661(4) 0.0343(11) Uani 1 1 d .
C28 C 0.0884(3) 0.5337(3) 0.2350(3) 0.0259(10) Uani 1 1 d .
C29 C 0.0677(3) 0.3475(3) 0.5048(3) 0.0395(13) Uani 1 1 d .
C30 C 0.0165(3) 0.3993(3) 0.4974(3) 0.0341(12) Uani 1 1 d .
C31 C -0.0361(3) 0.4099(3) 0.4208(3) 0.0300(11) Uani 1 1 d .
C32 C -0.0406(3) 0.3697(3) 0.3497(3) 0.0249(10) Uani 1 1 d .
C33 C 0.0119(3) 0.3170(3) 0.3602(3) 0.0264(10) Uani 1 1 d .
C34 C 0.0663(3) 0.3068(3) 0.4374(3) 0.0346(12) Uani 1 1 d .
O36 O 0.4843(7) 0.2816(8) 0.3114(7) 0.063(3) Uiso 0.50 1 d PD
O37 O 0.4063(7) 0.3217(8) 0.1902(8) 0.087(4) Uiso 0.50 1 d PD
O38 O 0.4967(9) 0.3108(10) 0.3224(10) 0.094(5) Uiso 0.50 1 d PD
F41 F 0.4887(11) 0.4352(11) 0.3184(10) 0.137(6) Uiso 0.50 1 d PD
C39 C 0.5000 0.4117(18) 0.2500 0.203(14) Uiso 1 2 d SD
S40 S 0.4828(2) 0.3202(3) 0.2364(3) 0.0639(13) Uani 0.50 1 d PD
F42 F 0.5707(10) 0.4276(14) 0.2762(15) 0.182(8) Uiso 0.50 1 d PD
F43 F 0.483(3) 0.461(2) 0.197(2) 0.33(2) Uiso 0.50 1 d PD
H4 H 0.3078 0.6020 0.4107 0.060 Uiso 1 1 d R
H5 H 0.3204 0.5827 0.5514 0.075 Uiso 1 1 d R
H6 H 0.2995 0.4718 0.5963 0.059 Uiso 1 1 d R
H11A H 0.3766 0.2844 0.3643 0.055 Uiso 1 1 d R
H11B H 0.3639 0.3244 0.4386 0.055 Uiso 1 1 d R
H11C H 0.3793 0.3677 0.3682 0.055 Uiso 1 1 d R
H13A H 0.3354 0.2173 0.2922 0.060 Uiso 1 1 d R
H13B H 0.2883 0.2157 0.1975 0.060 Uiso 1 1 d R
H13C H 0.2666 0.1697 0.2616 0.060 Uiso 1 1 d R
H17 H 0.0816 0.2196 -0.0417 0.060 Uiso 1 1 d R
H18 H 0.0156 0.1265 -0.0094 0.067 Uiso 1 1 d R
H19 H 0.0242 0.1040 0.1258 0.054 Uiso 1 1 d R
H24 H 0.1158 0.4451 0.4080 0.036 Uiso 1 1 d R
H25 H 0.1142 0.5600 0.4590 0.043 Uiso 1 1 d R
H26 H 0.0911 0.6573 0.3722 0.049 Uiso 1 1 d R
H27 H 0.0767 0.6410 0.2291 0.041 Uiso 1 1 d R
H28 H 0.0816 0.5286 0.1769 0.031 Uiso 1 1 d R
H29 H 0.1045 0.3396 0.5577 0.047 Uiso 1 1 d R
H30 H 0.0175 0.4271 0.5448 0.041 Uiso 1 1 d R
H31 H -0.0712 0.4466 0.4137 0.036 Uiso 1 1 d R
H33 H 0.0105 0.2879 0.3135 0.032 Uiso 1 1 d R
H34 H 0.1029 0.2718 0.4436 0.041 Uiso 1 1 d R

loop_
_atom_site_aniso_label
_atom_site_aniso_U_11
_atom_site_aniso_U_22
_atom_site_aniso_U_33
_atom_site_aniso_U_23
_atom_site_aniso_U_13
_atom_site_aniso_U_12
Pt1 0.02231(13) 0.02099(13) 0.01850(13) 0.00011(5) 0.00367(8) 0.00241(6)
Cu1 0.0238(4) 0.0300(5) 0.0415(5) 0.000 0.0112(4) 0.000
Cl8 0.0502(9) 0.0475(9) 0.0542(9) 0.0147(7) 0.0214(7) -0.0061(7)
Cl9 0.0526(9) 0.0491(9) 0.0331(7) 0.0111(6) 0.0078(6) -0.0040(7)
Cl21 0.0738(11) 0.0539(10) 0.0405(8) 0.0123(7) 0.0269(8) 0.0134(8)
Cl22 0.0606(9) 0.0387(8) 0.0438(8) 0.0043(6) 0.0186(7) -0.0009(7)
N1 0.026(2) 0.023(2) 0.026(2) 0.0020(14) 0.0046(17) 0.0021(15)
N14 0.027(2) 0.025(2) 0.0207(18) -0.0022(15) 0.0036(15) 0.0036(17)
C2 0.024(2) 0.027(3) 0.029(2) -0.0079(19) 0.0006(18) -0.003(2)
C3 0.033(3) 0.028(3) 0.043(3) -0.003(2) 0.009(2) -0.007(2)
C4 0.047(3) 0.028(3) 0.065(4) -0.005(3) 0.006(3) -0.010(3)
C5 0.058(4) 0.052(5) 0.064(4) -0.023(4) 0.003(3) -0.009(4)
C6 0.041(3) 0.062(5) 0.036(3) -0.015(3) 0.002(2) -0.002(3)
C7 0.030(3) 0.036(3) 0.033(3) 0.000(2) 0.002(2) -0.006(2)
C10 0.025(2) 0.034(3) 0.029(2) 0.005(2) 0.0049(19) 0.006(2)
C11 0.029(3) 0.048(4) 0.050(3) -0.002(3) 0.000(2) 0.010(3)
C12 0.030(3) 0.025(3) 0.031(3) 0.0005(19) 0.003(2) 0.012(2)
C13 0.044(3) 0.040(4) 0.053(4) -0.008(3) 0.001(3) 0.019(3)
C15 0.038(3) 0.023(3) 0.023(2) -0.0044(18) 0.0016(19) 0.013(2)
C16 0.043(3) 0.033(3) 0.031(3) 0.001(2) 0.005(2) 0.019(2)
C17 0.057(4) 0.053(4) 0.027(3) -0.011(3) -0.003(2) 0.021(3)
C18 0.053(4) 0.048(4) 0.046(4) -0.022(3) -0.010(3) 0.010(3)
C19 0.038(3) 0.029(3) 0.062(4) -0.011(3) 0.009(3) -0.001(3)
C20 0.036(3) 0.035(3) 0.032(3) -0.008(2) 0.003(2) 0.010(2)
C23 0.021(2) 0.026(2) 0.023(2) -0.0017(17) 0.0082(17) 0.0004(18)
C24 0.030(2) 0.031(3) 0.030(2) -0.005(2) 0.013(2) -0.002(2)
C25 0.037(3) 0.038(3) 0.035(3) -0.010(2) 0.015(2) -0.002(2)
C26 0.039(3) 0.031(3) 0.053(4) -0.013(2) 0.017(3) -0.003(2)
C27 0.035(3) 0.024(3) 0.045(3) 0.002(2) 0.015(2) -0.002(2)
C28 0.029(2) 0.023(2) 0.025(2) 0.0034(18) 0.0087(18) 0.0007(19)
C29 0.037(3) 0.045(4) 0.026(3) 0.005(2) -0.003(2) -0.002(3)
C30 0.040(3) 0.038(3) 0.022(2) -0.003(2) 0.007(2) -0.010(3)
C31 0.031(3) 0.036(3) 0.023(2) -0.0003(19) 0.0086(19) -0.003(2)
C32 0.025(2) 0.025(3) 0.020(2) -0.0001(17) 0.0015(18) -0.0058(18)
C33 0.028(2) 0.026(3) 0.023(2) 0.0022(18) 0.0062(18) -0.0025(19)
C34 0.035(3) 0.030(3) 0.034(3) 0.010(2) 0.006(2) 0.004(2)
S40 0.061(4) 0.100(3) 0.033(3) -0.0004(18) 0.020(2) -0.002(2)

loop_
_atom_type_symbol
_atom_type_description
_atom_type_scat_dispersion_real
_atom_type_scat_dispersion_imag
_atom_type_scat_source
C C 0.0033 0.0016 'International Tables Vol C Tables 4.2.6.8 and 6.1.1.4'
H H 0.0000 0.0000 'International Tables Vol C Tables 4.2.6.8 and 6.1.1.4'
Cl Cl 0.1484 0.1585 'International Tables Vol C Tables 4.2.6.8 and 6.1.1.4'
Cu Cu 0.3201 1.2651 'International Tables Vol C Tables 4.2.6.8 and 6.1.1.4'
F F 0.0171 0.0103 'International Tables Vol C Tables 4.2.6.8 and 6.1.1.4'
N N 0.0061 0.0033 'International Tables Vol C Tables 4.2.6.8 and 6.1.1.4'
O O 0.0106 0.0060 'International Tables Vol C Tables 4.2.6.8 and 6.1.1.4'
Pt Pt -1.7033 8.3905 'International Tables Vol C Tables 4.2.6.8 and 6.1.1.4'
S S 0.1246 0.1234 'International Tables Vol C Tables 4.2.6.8 and 6.1.1.4'

loop_
_diffrn_radiation_wavelength
0.71073

loop_
_exptl_crystal_face_index_h
_exptl_crystal_face_index_k
_exptl_crystal_face_index_l
_exptl_crystal_face_perp_dist
-3 -1 0 0.028
3 7 -8 0.084
1 -2 4 0.126
16 17 2 0.062
-5 4 3 0.076
17 -17 1 0.112
3 1 -12 0.061

loop_
_geom_angle_atom_site_label_1
_geom_angle_atom_site_label_2
_geom_angle_atom_site_label_3
_geom_angle
_geom_angle_site_symmetry_1
_geom_angle_site_symmetry_3
C32 Pt1 C23 93.64(18) 2 .
C32 Pt1 N14 95.07(17) 2 .
C23 Pt1 N14 170.50(17) . .
C32 Pt1 N1 167.63(19) 2 .
C23 Pt1 N1 95.47(17) . .
N14 Pt1 N1 75.37(15) . .
C32 Pt1 Cu1 56.65(14) 2 .
C23 Pt1 Cu1 50.91(13) . .
N14 Pt1 Cu1 138.12(12) . .
N1 Pt1 Cu1 135.65(12) . .
C23 Cu1 C23 126.3(3) 2 .
C23 Cu1 C32 82.60(18) 2 .
C23 Cu1 C32 120.50(17) . .
C23 Cu1 C32 120.50(17) 2 2
C23 Cu1 C32 82.60(18) . 2
C32 Cu1 C32 130.4(3) . 2
C23 Cu1 Pt1 47.55(13) 2 2
C23 Cu1 Pt1 161.33(12) . 2
C32 Cu1 Pt1 46.31(12) . 2
C32 Cu1 Pt1 115.93(13) 2 2
C23 Cu1 Pt1 161.33(12) 2 .
C23 Cu1 Pt1 47.55(13) . .
C32 Cu1 Pt1 115.94(13) . .
C32 Cu1 Pt1 46.31(12) 2 .
Pt1 Cu1 Pt1 144.86(4) 2 .
C10 N1 C2 119.2(4) . .
C10 N1 Pt1 117.0(3) . .
C2 N1 Pt1 123.5(3) . .
C12 N14 C15 120.5(4) . .
C12 N14 Pt1 118.1(3) . .
C15 N14 Pt1 121.3(3) . .
C3 C2 C7 117.2(5) . .
C3 C2 N1 121.7(5) . .
C7 C2 N1 121.0(5) . .
C2 C3 C4 122.2(5) . .
C2 C3 Cl8 118.4(4) . .
C4 C3 Cl8 119.4(5) . .
C5 C4 C3 118.9(6) . .
C4 C5 C6 121.3(6) . .
C5 C6 C7 118.7(6) . .
C6 C7 C2 121.6(6) . .
C6 C7 Cl9 119.3(5) . .
C2 C7 Cl9 119.1(4) . .
N1 C10 C12 114.9(4) . .
N1 C10 C11 124.8(5) . .
C12 C10 C11 120.3(5) . .
N14 C12 C10 114.3(4) . .
N14 C12 C13 125.1(5) . .
C10 C12 C13 120.6(5) . .
C20 C15 C16 119.7(5) . .
C20 C15 N14 120.7(4) . .
C16 C15 N14 119.4(5) . .
C15 C16 C17 119.9(6) . .
C15 C16 Cl21 120.0(4) . .
C17 C16 Cl21 120.1(5) . .
C18 C17 C16 119.1(6) . .
C19 C18 C17 121.5(6) . .
C18 C19 C20 119.0(6) . .
C15 C20 C19 120.7(5) . .
C15 C20 Cl22 119.6(4) . .
C19 C20 Cl22 119.7(5) . .
C28 C23 C24 116.3(5) . .
C28 C23 Pt1 122.6(3) . .
C24 C23 Pt1 119.9(4) . .
C28 C23 Cu1 102.9(3) . .
C24 C23 Cu1 97.1(3) . .
Pt1 C23 Cu1 81.54(18) . .
C25 C24 C23 121.1(5) . .
C26 C25 C24 121.6(5) . .
C25 C26 C27 118.5(5) . .
C28 C27 C26 120.8(5) . .
C27 C28 C23 121.7(4) . .
C34 C29 C30 120.8(5) . .
C31 C30 C29 118.9(5) . .
C30 C31 C32 122.9(5) . .
C33 C32 C31 116.4(5) . .
C33 C32 Pt1 124.6(4) . 2
C31 C32 Pt1 117.8(4) . 2
C33 C32 Cu1 87.8(3) . .
C31 C32 Cu1 118.0(4) . .
Pt1 C32 Cu1 77.04(16) 2 .
C34 C33 C32 121.0(5) . .
C29 C34 C33 119.9(5) . .
O38 O36 S40 59(2) . 2_655
O38 O36 S40 73(2) . .
S40 O36 S40 27.3(4) 2_655 .
S40 O37 S40 2.9(4) . 2_655
O36 O38 S40 95(2) . 2_655
O36 O38 S40 83(2) . .
S40 O38 S40 28.9(5) 2_655 .
F43 F41 C39 65(2) 2_655 .
F43 F41 F42 94(3) 2_655 2_655
C39 F41 F42 52.7(10) . 2_655
F43 C39 F43 85(4) 2_655 .
F43 C39 F41 38(2) 2_655 .
F43 C39 F41 107(3) . .
F43 C39 F41 107(3) 2_655 2_655
F43 C39 F41 38(2) . 2_655
F41 C39 F41 141(3) . 2_655
F43 C39 F42 66(2) 2_655 .
F43 C39 F42 94(3) . .
F41 C39 F42 96.0(16) . .
F41 C39 F42 75.5(14) 2_655 .
F43 C39 F42 94(3) 2_655 2_655
F43 C39 F42 66(2) . 2_655
F41 C39 F42 75.5(14) . 2_655
F41 C39 F42 96.0(16) 2_655 2_655
F42 C39 F42 154(4) . 2_655
F43 C39 S40 144(2) 2_655 .
F43 C39 S40 129(2) . .
F41 C39 S40 110.8(17) . .
F41 C39 S40 107.0(16) 2_655 .
F42 C39 S40 113(2) . .
F42 C39 S40 92.3(16) 2_655 .
F43 C39 S40 129(2) 2_655 2_655
F43 C39 S40 144(2) . 2_655
F41 C39 S40 107.0(16) . 2_655
F41 C39 S40 110.8(17) 2_655 2_655
F42 C39 S40 92.3(16) . 2_655
F42 C39 S40 113(2) 2_655 2_655
S40 C39 S40 22.4(5) . 2_655
S40 S40 O38 91.1(13) 2_655 2_655
S40 S40 O38 59.9(11) 2_655 .
O38 S40 O38 147.0(10) 2_655 .
S40 S40 O36 80.7(10) 2_655 2_655
O38 S40 O36 25.3(9) 2_655 2_655
O38 S40 O36 125.1(11) . 2_655
S40 S40 O37 170.9(13) 2_655 .
O38 S40 O37 97.9(10) 2_655 .
O38 S40 O37 111.3(10) . .
O36 S40 O37 107.5(8) 2_655 .
S40 S40 O36 72.0(9) 2_655 .
O38 S40 O36 137.4(12) 2_655 .
O38 S40 O36 24.2(8) . .
O36 S40 O36 112.2(11) 2_655 .
O37 S40 O36 100.8(8) . .
S40 S40 C39 78.8(2) 2_655 .
O38 S40 C39 98.4(10) 2_655 .
O38 S40 C39 91.5(8) . .
O36 S40 C39 118.3(7) 2_655 .
O37 S40 C39 100.0(6) . .
O36 S40 C39 115.2(6) . .
S40 S40 O37 6.2(9) 2_655 2_655
O38 S40 O37 85.2(9) 2_655 2_655
O38 S40 O37 66.1(8) . 2_655
O36 S40 O37 75.8(7) 2_655 2_655
O37 S40 O37 176.6(7) . 2_655
O36 S40 O37 77.6(6) . 2_655
C39 S40 O37 78.1(5) . 2_655
C39 F42 F43 53.2(15) . 2_655
C39 F42 F41 51.8(10) . 2_655
F43 F42 F41 85(2) 2_655 2_655
F41 F43 C39 77(3) 2_655 .
F41 F43 F42 120(4) 2_655 2_655
C39 F43 F42 60.4(18) . 2_655
F41 F43 F43 105(5) 2_655 2_655
C39 F43 F43 47(2) . 2_655
F42 F43 F43 75(3) 2_655 2_655
C5 C4 H4 122.3 . .
C3 C4 H4 118.8 . .
C4 C5 H5 120.1 . .
C6 C5 H5 118.5 . .
C5 C6 H6 119.9 . .
C7 C6 H6 121.4 . .
C10 C11 H11A 109.4 . .
C10 C11 H11B 110.2 . .
H11A C11 H11B 109.5 . .
C10 C11 H11C 108.9 . .
H11A C11 H11C 109.4 . .
H11B C11 H11C 109.5 . .
C12 C13 H13A 108.9 . .
C12 C13 H13B 109.3 . .
H13A C13 H13B 109.5 . .
C12 C13 H13C 110.2 . .
H13A C13 H13C 109.5 . .
H13B C13 H13C 109.5 . .
C18 C17 H17 121.3 . .
C16 C17 H17 119.5 . .
C19 C18 H18 118.4 . .
C17 C18 H18 120.1 . .
C18 C19 H19 119.2 . .
C20 C19 H19 121.9 . .
C25 C24 H24 119.0 . .
C23 C24 H24 119.9 . .
C26 C25 H25 118.4 . .
C24 C25 H25 120.1 . .
C25 C26 H26 119.7 . .
C27 C26 H26 121.8 . .
C28 C27 H27 119.0 . .
C26 C27 H27 120.2 . .
C27 C28 H28 118.7 . .
C23 C28 H28 119.7 . .
C34 C29 H29 119.4 . .
C30 C29 H29 119.7 . .
C31 C30 H30 120.8 . .
C29 C30 H30 120.3 . .
C30 C31 H31 120.4 . .
C32 C31 H31 116.7 . .
C34 C33 H33 119.7 . .
C32 C33 H33 119.2 . .
C29 C34 H34 119.6 . .
C33 C34 H34 120.5 . .

loop_
_geom_bond_atom_site_label_1
_geom_bond_atom_site_label_2
_geom_bond_distance
_geom_bond_site_symmetry_2
Pt1 C32 2.022(5) 2
Pt1 C23 2.033(5) .
Pt1 N14 2.082(4) .
Pt1 N1 2.106(5) .
Pt1 Cu1 2.7254(3) .
Cu1 C23 2.138(5) 2
Cu1 C23 2.139(5) .
Cu1 C32 2.336(5) .
Cu1 C32 2.336(5) 2
Cu1 Pt1 2.7254(3) 2
Cl8 C3 1.746(6) .
Cl9 C7 1.747(6) .
Cl21 C16 1.720(7) .
Cl22 C20 1.733(6) .
N1 C10 1.289(7) .
N1 C2 1.437(6) .
N14 C12 1.293(6) .
N14 C15 1.443(6) .
C2 C3 1.370(8) .
C2 C7 1.395(7) .
C3 C4 1.379(8) .
C4 C5 1.364(11) .
C5 C6 1.371(11) .
C6 C7 1.380(8) .
C10 C12 1.487(7) .
C10 C11 1.493(7) .
C12 C13 1.493(7) .
C15 C20 1.380(8) .
C15 C16 1.386(7) .
C16 C17 1.399(8) .
C17 C18 1.382(11) .
C18 C19 1.372(10) .
C19 C20 1.396(8) .
C23 C28 1.406(7) .
C23 C24 1.416(6) .
C24 C25 1.388(8) .
C25 C26 1.369(9) .
C26 C27 1.395(9) .
C27 C28 1.384(8) .
C29 C34 1.375(8) .
C29 C30 1.384(9) .
C30 C31 1.380(7) .
C31 C32 1.408(7) .
C32 C33 1.406(7) .
C32 Pt1 2.022(5) 2
C33 C34 1.404(7) .
O36 O38 0.60(2) .
O36 S40 1.412(14) 2_655
O36 S40 1.465(13) .
O37 S40 1.455(13) .
O37 S40 2.131(14) 2_655
O38 S40 1.220(17) 2_655
O38 S40 1.410(16) .
F41 F43 0.86(5) 2_655
F41 C39 1.338(19) .
F41 F42 1.65(3) 2_655
C39 F43 1.25(3) 2_655
C39 F43 1.25(3) .
C39 F41 1.338(19) 2_655
C39 F42 1.355(19) .
C39 F42 1.355(19) 2_655
C39 S40 1.75(3) .
C39 S40 1.75(3) 2_655
S40 S40 0.682(7) 2_655
S40 O38 1.220(17) 2_655
S40 O36 1.412(14) 2_655
S40 O37 2.131(14) 2_655
F42 F43 1.43(5) 2_655
F42 F41 1.65(3) 2_655
F43 F41 0.86(5) 2_655
F43 F42 1.43(5) 2_655
F43 F43 1.69(7) 2_655
C4 H4 0.9601 .
C5 H5 0.9600 .
C6 H6 0.9600 .
C11 H11A 0.9602 .
C11 H11B 0.9599 .
C11 H11C 0.9602 .
C13 H13A 0.9601 .
C13 H13B 0.9601 .
C13 H13C 0.9599 .
C17 H17 0.9601 .
C18 H18 0.9600 .
C19 H19 0.9599 .
C24 H24 0.9600 .
C25 H25 0.9600 .
C26 H26 0.9601 .
C27 H27 0.9599 .
C28 H28 0.9601 .
C29 H29 0.9600 .
C30 H30 0.9599 .
C31 H31 0.9599 .
C33 H33 0.9600 .
C34 H34 0.9601 .
